data_4300943
loop_
_publ_author_name
'de Lill, Daniel T.'
'Gunning, Noel S.'
'Cahill, Christopher L.'

_publ_section_title
;
Toward Templated Metal-Organic Frameworks: Synthesis, Structures,
Thermal Properties, and Luminescence of Three Novel
Lanthanide-Adipate Frameworks
;
_journal_name_full 'Inorganic Chemistry'
_journal_paper_doi 10.1021/ic048755k
_journal_year 2005
_chemical_formula_sum 'C18 H29.12 O14.6 Pr2'
_chemical_formula_weight 760.98
_space_group_IT_number 2
_symmetry_cell_setting triclinic
_symmetry_space_group_name_Hall '-P 1'
_symmetry_space_group_name_H-M 'P -1'
_cell_angle_alpha 101.3547(7)
_cell_angle_beta 106.1204(7)
_cell_angle_gamma 93.9593(5)
_cell_formula_units_Z 2
_cell_length_a 8.67860(10)
_cell_length_b 10.38310(10)
_cell_length_c 13.6693(2)
_cell_measurement_temperature 293(2)
_cell_volume 1150.11(2)
_diffrn_ambient_temperature 293(2)
_exptl_crystal_density_diffrn 2.1821
_cod_depositor_comments
;
The following automatic conversions were performed:
'_symmetry_cell_setting' value 'Triclinic' changed to 'triclinic'
according to '/home/saulius/struct/CIF-dictionaries/cif_core.dic'
dictionary named 'cif_core.dic' version 2.4.1 from 2010-06-29.

Automatic conversion script
Id: cif_fix_enum 1527 2010-12-29 10:47:43Z saulius 
;
_cod_database_code 4300943

loop_
_symmetry_equiv_pos_as_xyz
'x, y, z'
'-x, -y, -z'

loop_
_atom_site_label
_atom_site_type_symbol
_atom_site_fract_x
_atom_site_fract_y
_atom_site_fract_z
_atom_site_U_iso_or_equiv
_atom_site_adp_type
_atom_site_occupancy
_atom_site_symmetry_multiplicity
_atom_site_calc_flag
_atom_site_refinement_flags
_atom_site_disorder_assembly
_atom_site_disorder_group
Pr1 Pr 0.41800(2) 1.10693(2) 0.372514(16) 0.01642(6) Uani 1 1 d . . .
Pr2 Pr 0.26044(2) 0.006353(19) 0.021764(15) 0.01259(6) Uani 1 1 d . . .
O1 O 0.2997(4) 1.2968(3) 0.4558(2) 0.0310(7) Uani 1 1 d . . .
O2 O 0.1386(3) 1.1793(3) 0.3070(2) 0.0269(7) Uani 1 1 d . . .
O3 O 0.3879(3) 1.0527(3) 0.5442(2) 0.0233(6) Uani 1 1 d . . .
O4 O 0.3592(4) 0.9970(3) 0.6854(2) 0.0284(7) Uani 1 1 d . . .
O5 O 0.5271(6) 1.3054(4) 0.3284(3) 0.0534(11) Uani 1 1 d . . .
O6 O 0.2464(4) 0.8911(3) 0.3321(2) 0.0380(8) Uani 1 1 d . . .
O7 O 0.4284(4) 1.1668(3) 0.1800(2) 0.0284(7) Uani 1 1 d . . .
O8 O 0.2356(4) 0.9320(3) 0.1806(2) 0.0250(6) Uani 1 1 d . . .
O9 O 0.7116(3) 1.7844(3) 0.0439(2) 0.0256(6) Uani 1 1 d . . .
O10 O 0.5138(3) 1.9021(3) 0.0525(2) 0.0190(6) Uani 1 1 d . . .
O11 O 0.0340(3) 0.1280(2) 0.0507(2) 0.0177(6) Uani 1 1 d . . .
O12 O -0.1716(3) 0.2406(3) 0.0425(2) 0.0234(6) Uani 1 1 d . . .
O1W O 0.6590(4) 1.2375(3) 0.5149(3) 0.0422(9) Uani 1 1 d . . .
O2W O 0.1702(5) -0.0521(4) -0.1772(3) 0.0374(9) Uani 1 1 d . . .
HW2A H 0.230(6) -0.037(5) -0.209(4) 0.033(15) Uiso 1 1 d . . .
HW2B H 0.084(7) -0.088(6) -0.218(4) 0.041(16) Uiso 1 1 d . . .
C1 C 0.1670(5) 1.2767(4) 0.3850(3) 0.0218(8) Uani 1 1 d . . .
C2 C 0.0405(6) 1.3674(5) 0.3926(4) 0.0408(13) Uani 1 1 d . . .
H2A H -0.0646 1.3139 0.3690 0.049 Uiso 1 1 calc R . .
H2B H 0.0401 1.4256 0.3450 0.049 Uiso 1 1 calc R . .
C3 C 0.0620(6) 1.4517(5) 0.5002(4) 0.0339(11) Uani 1 1 d . . .
H3A H 0.1698 1.5010 0.5267 0.041 Uiso 1 1 calc R . .
H3B H 0.0524 1.3945 0.5469 0.041 Uiso 1 1 calc R . .
C4 C 0.3125(5) 1.0561(4) 0.6120(3) 0.0201(8) Uani 1 1 d . . .
C5 C 0.1686(5) 1.1289(5) 0.6038(4) 0.0290(10) Uani 1 1 d . . .
H5A H 0.2007 1.2211 0.6062 0.035 Uiso 1 1 calc R . .
H5B H 0.1295 1.1259 0.6634 0.035 Uiso 1 1 calc R . .
C6 C 0.0328(5) 1.0710(5) 0.5041(4) 0.0310(10) Uani 1 1 d . . .
H6A H -0.0546 1.1249 0.5007 0.037 Uiso 1 1 calc R . .
H6B H 0.0720 1.0747 0.4447 0.037 Uiso 1 1 calc R . .
C7 C 0.5129(5) 1.2743(4) 0.2336(3) 0.0223(8) Uani 1 1 d . . .
C8 C 0.6010(6) 1.3661(4) 0.1888(4) 0.0272(9) Uani 1 1 d . . .
H8A H 0.7109 1.3925 0.2345 0.033 Uiso 1 1 calc R . .
H8B H 0.6064 1.3191 0.1213 0.033 Uiso 1 1 calc R . .
C9 C 0.5212(6) 1.4879(5) 0.1757(5) 0.0393(12) Uani 1 1 d . . .
H9A H 0.5067 1.5294 0.2421 0.047 Uiso 1 1 calc R . .
H9B H 0.4145 1.4609 0.1257 0.047 Uiso 1 1 calc R . .
C10 C 0.6118(5) 1.5902(4) 0.1396(4) 0.0246(9) Uani 1 1 d . . .
H10A H 0.6355 1.5479 0.0765 0.030 Uiso 1 1 calc R . .
H10B H 0.7138 1.6254 0.1929 0.030 Uiso 1 1 calc R . .
C11 C 0.5148(5) 1.7035(4) 0.1178(3) 0.0222(9) Uani 1 1 d . . .
H11A H 0.4076 1.6662 0.0717 0.027 Uiso 1 1 calc R . .
H11B H 0.5021 1.7510 0.1831 0.027 Uiso 1 1 calc R . .
C12 C 0.5861(4) 1.8008(4) 0.0697(3) 0.0164(7) Uani 1 1 d . . .
C13 C 0.1896(4) 0.8605(4) 0.2335(3) 0.0177(8) Uani 1 1 d . . .
C14 C 0.0642(5) 0.7405(4) 0.1869(4) 0.0277(9) Uani 1 1 d . . .
H14A H -0.0022 0.7480 0.1188 0.033 Uiso 1 1 calc R . .
H14B H -0.0056 0.7376 0.2311 0.033 Uiso 1 1 calc R . .
C15 C 0.1380(5) 0.6136(4) 0.1751(4) 0.0329(11) Uani 1 1 d . . .
H15A H 0.2114 0.6100 0.2422 0.039 Uiso 1 1 calc R . .
H15B H 0.2011 0.6140 0.1267 0.039 Uiso 1 1 calc R . .
C16 C 0.0128(5) 0.4888(4) 0.1357(3) 0.0239(9) Uani 1 1 d . . .
H16A H -0.0436 0.4831 0.1871 0.029 Uiso 1 1 calc R . .
H16B H -0.0662 0.4949 0.0714 0.029 Uiso 1 1 calc R . .
C17 C 0.0929(4) 0.3643(4) 0.1161(3) 0.0187(8) Uani 1 1 d . . .
H17A H 0.1588 0.3754 0.0707 0.022 Uiso 1 1 calc R . .
H17B H 0.1646 0.3551 0.1821 0.022 Uiso 1 1 calc R . .
C18 C -0.0226(4) 0.2385(4) 0.0675(3) 0.0150(7) Uani 1 1 d . . .
O3W O 0.5727(10) 1.4533(7) 0.5923(6) 0.069(2) Uani 0.60 1 d P . .

loop_
_atom_site_aniso_label
_atom_site_aniso_U_11
_atom_site_aniso_U_22
_atom_site_aniso_U_33
_atom_site_aniso_U_23
_atom_site_aniso_U_13
_atom_site_aniso_U_12
Pr1 0.01641(11) 0.01493(11) 0.01936(11) 0.00539(9) 0.00612(8) 0.00394(8)
Pr2 0.01127(10) 0.01121(11) 0.01644(11) 0.00439(8) 0.00502(8) 0.00179(8)
O1 0.0259(16) 0.0294(17) 0.0323(17) -0.0015(13) 0.0041(13) 0.0111(13)
O2 0.0222(15) 0.0320(17) 0.0242(15) 0.0030(13) 0.0042(12) 0.0091(13)
O3 0.0238(15) 0.0281(16) 0.0248(15) 0.0094(12) 0.0150(12) 0.0075(12)
O4 0.0289(16) 0.0386(18) 0.0274(16) 0.0162(14) 0.0149(13) 0.0158(14)
O5 0.103(3) 0.0320(19) 0.0239(18) 0.0057(15) 0.023(2) -0.018(2)
O6 0.053(2) 0.0300(18) 0.0208(16) 0.0095(13) -0.0032(15) -0.0116(15)
O7 0.0266(16) 0.0198(15) 0.0327(17) 0.0040(13) 0.0016(13) -0.0030(12)
O8 0.0328(17) 0.0192(15) 0.0269(15) 0.0071(12) 0.0144(13) 0.0003(12)
O9 0.0227(15) 0.0244(15) 0.0405(17) 0.0180(13) 0.0173(13) 0.0108(12)
O10 0.0161(13) 0.0142(13) 0.0310(15) 0.0118(12) 0.0087(11) 0.0054(11)
O11 0.0195(14) 0.0114(13) 0.0244(14) 0.0030(11) 0.0100(11) 0.0046(11)
O12 0.0164(14) 0.0164(14) 0.0340(16) 0.0008(12) 0.0052(12) 0.0024(11)
O1W 0.044(2) 0.0354(19) 0.0361(19) 0.0169(15) -0.0087(15) -0.0117(16)
O2W 0.0297(19) 0.055(2) 0.0220(17) 0.0049(16) 0.0073(16) -0.0185(17)
C1 0.022(2) 0.021(2) 0.027(2) 0.0092(17) 0.0106(17) 0.0075(17)
C2 0.045(3) 0.043(3) 0.034(3) 0.007(2) 0.009(2) 0.029(2)
C3 0.038(3) 0.035(3) 0.035(3) 0.011(2) 0.015(2) 0.022(2)
C4 0.020(2) 0.018(2) 0.024(2) 0.0049(16) 0.0077(16) 0.0045(16)
C5 0.026(2) 0.035(3) 0.034(2) 0.012(2) 0.0161(19) 0.0156(19)
C6 0.022(2) 0.039(3) 0.041(3) 0.024(2) 0.0122(19) 0.0097(19)
C7 0.027(2) 0.0149(19) 0.027(2) 0.0100(17) 0.0074(17) 0.0005(16)
C8 0.034(2) 0.021(2) 0.031(2) 0.0087(18) 0.0170(19) 0.0005(18)
C9 0.037(3) 0.032(3) 0.069(4) 0.031(3) 0.033(3) 0.014(2)
C10 0.027(2) 0.019(2) 0.035(2) 0.0160(18) 0.0138(19) 0.0066(17)
C11 0.021(2) 0.020(2) 0.033(2) 0.0124(17) 0.0134(17) 0.0047(16)
C12 0.0171(18) 0.0146(18) 0.0200(19) 0.0068(15) 0.0069(15) 0.0040(15)
C13 0.0167(18) 0.0143(18) 0.021(2) 0.0046(15) 0.0037(15) 0.0002(15)
C14 0.027(2) 0.017(2) 0.033(2) 0.0069(18) 0.0010(18) -0.0052(17)
C15 0.023(2) 0.020(2) 0.047(3) 0.000(2) 0.004(2) 0.0017(18)
C16 0.023(2) 0.014(2) 0.029(2) 0.0018(17) 0.0026(17) 0.0025(16)
C17 0.0156(18) 0.0124(18) 0.025(2) 0.0005(15) 0.0037(15) -0.0009(15)
C18 0.0138(18) 0.0131(18) 0.0190(19) 0.0027(15) 0.0074(14) 0.0010(14)
O3W 0.083(5) 0.039(4) 0.065(5) -0.009(3) 0.000(4) 0.016(4)

loop_
_geom_bond_atom_site_label_1
_geom_bond_atom_site_label_2
_geom_bond_distance
_geom_bond_site_symmetry_2
_geom_bond_publ_flag
Pr1 O5 2.458(3) . ?
Pr1 O6 2.478(3) . ?
Pr1 O1 2.506(3) . ?
Pr1 O1W 2.512(3) . ?
Pr1 O4 2.516(3) 2_676 ?
Pr1 O2 2.561(3) . ?
Pr1 O3 2.595(3) . ?
Pr1 O3 2.635(3) 2_676 ?
Pr1 O7 2.843(3) . ?
Pr1 O8 2.847(3) . ?
Pr1 C1 2.915(4) . ?
Pr1 C4 2.966(4) 2_676 ?
Pr2 O7 2.465(3) 1_545 ?
Pr2 O10 2.486(2) 1_535 ?
Pr2 O11 2.489(2) . ?
Pr2 O8 2.500(3) 1_545 ?
Pr2 O9 2.530(3) 2_675 ?
Pr2 O12 2.530(3) 2 ?
Pr2 O2W 2.546(3) . ?
Pr2 O10 2.646(3) 2_675 ?
Pr2 O11 2.649(3) 2 ?
Pr2 C18 2.978(4) 2 ?
Pr2 C12 2.981(4) 2_675 ?
O1 C1 1.255(5) . ?
O2 C1 1.272(5) . ?
O3 C4 1.270(5) . ?
O3 Pr1 2.635(3) 2_676 ?
O4 C4 1.264(5) . ?
O4 Pr1 2.516(3) 2_676 ?
O5 C7 1.242(5) . ?
O6 C13 1.266(5) . ?
O7 C7 1.260(5) . ?
O7 Pr2 2.465(3) 1_565 ?
O8 C13 1.251(5) . ?
O8 Pr2 2.500(3) 1_565 ?
O9 C12 1.247(5) . ?
O9 Pr2 2.530(3) 2_675 ?
O10 C12 1.289(4) . ?
O10 Pr2 2.486(2) 1_575 ?
O10 Pr2 2.646(3) 2_675 ?
O11 C18 1.283(4) . ?
O11 Pr2 2.649(3) 2 ?
O12 C18 1.245(4) . ?
O12 Pr2 2.530(3) 2 ?
C1 C2 1.507(6) . ?
C2 C3 1.511(6) . ?
C3 C3 1.520(8) 2_586 ?
C4 C5 1.493(5) . ?
C4 Pr1 2.966(4) 2_676 ?
C5 C6 1.515(6) . ?
C6 C6 1.514(9) 2_576 ?
C7 C8 1.502(6) . ?
C8 C9 1.500(6) . ?
C9 C10 1.516(6) . ?
C10 C11 1.522(5) . ?
C11 C12 1.496(5) . ?
C12 Pr2 2.981(4) 2_675 ?
C13 C14 1.503(5) . ?
C14 C15 1.505(6) . ?
C15 C16 1.535(6) . ?
C16 C17 1.522(5) . ?
C17 C18 1.503(5) . ?
C18 Pr2 2.978(4) 2 ?
